data_4303957
loop_
_publ_author_name
'P. Fern\'andez'
'A. Sousa-Pedrares'
'J. Romero'
'J. A. Garc\'ia-V\'azquez'
'A. Sousa'
'P. P\'erez-Lourido'

_publ_section_title
;
Zinc(II), Cadmium(II), Mercury(II), and Ethylmercury(II) Complexes of
Phosphinothiol Ligands
;
_journal_name_full 'Inorganic Chemistry'
_journal_page_first 2121
_journal_page_last 2132
_journal_paper_doi 10.1021/ic7005925
_journal_volume 47
_journal_year 2008
_chemical_formula_sum 'C171 H182 Cl6 Hg4 P8 S8 Si8'
_chemical_formula_weight 3981.19
_chemical_name_systematic
;
 ?
;
_space_group_IT_number 15
_symmetry_cell_setting monoclinic
_symmetry_space_group_name_Hall '-C 2yc'
_symmetry_space_group_name_H-M 'C 1 2/c 1'
_atom_sites_solution_hydrogens geom
_atom_sites_solution_primary direct
_atom_sites_solution_secondary difmap
_audit_creation_method SHELXL-97
_cell_angle_alpha 90.00
_cell_angle_beta 114.6160(10)
_cell_angle_gamma 90.00
_cell_formula_units_Z 4
_cell_length_a 51.447(4)
_cell_length_b 11.8702(8)
_cell_length_c 33.296(2)
_cell_measurement_reflns_used 1861
_cell_measurement_temperature 293(2)
_cell_measurement_theta_max 20.205
_cell_measurement_theta_min 2.555
_cell_volume 18486(2)
_computing_cell_refinement 'BRUKER Smart'
_computing_data_collection 'BRUKER Smart'
_computing_structure_refinement 'SHELXL-97 (Sheldrick, 1997)'
_diffrn_ambient_temperature 293(2)
_diffrn_measured_fraction_theta_full 0.998
_diffrn_measured_fraction_theta_max 0.998
_diffrn_measurement_device_type 'Smart-CCD-1000 BRUKER'
_diffrn_measurement_method 'omega scans'
_diffrn_radiation_monochromator graphite
_diffrn_radiation_source 'fine-focus sealed tube'
_diffrn_radiation_type MoK\a
_diffrn_radiation_wavelength 0.71073
_diffrn_reflns_av_R_equivalents 0.0863
_diffrn_reflns_av_sigmaI/netI 0.0597
_diffrn_reflns_limit_h_max 52
_diffrn_reflns_limit_h_min -57
_diffrn_reflns_limit_k_max 13
_diffrn_reflns_limit_k_min 0
_diffrn_reflns_limit_l_max 37
_diffrn_reflns_limit_l_min 0
_diffrn_reflns_number 83214
_diffrn_reflns_theta_full 23.31
_diffrn_reflns_theta_max 23.31
_diffrn_reflns_theta_min 0.87
_exptl_absorpt_coefficient_mu 3.656
_exptl_absorpt_correction_T_max 0.8383
_exptl_absorpt_correction_T_min 0.2900
_exptl_absorpt_correction_type multi-scan
_exptl_crystal_colour Colourless
_exptl_crystal_density_diffrn 1.431
_exptl_crystal_density_method 'not measured'
_exptl_crystal_description Plate
_exptl_crystal_F_000 7960
_exptl_crystal_size_max 0.45
_exptl_crystal_size_mid 0.16
_exptl_crystal_size_min 0.05
_refine_diff_density_max 0.919
_refine_diff_density_min -1.220
_refine_diff_density_rms 0.111
_refine_ls_extinction_method none
_refine_ls_goodness_of_fit_ref 1.036
_refine_ls_hydrogen_treatment constr
_refine_ls_matrix_type full
_refine_ls_number_parameters 955
_refine_ls_number_reflns 13353
_refine_ls_number_restraints 4
_refine_ls_restrained_S_all 1.036
_refine_ls_R_factor_all 0.1018
_refine_ls_R_factor_gt 0.0442
_refine_ls_shift/su_max 0.002
_refine_ls_shift/su_mean 0.000
_refine_ls_structure_factor_coef Fsqd
_refine_ls_weighting_details 'calc w=1/[\s^2^(Fo^2^)+(0.0497P)^2^+181.3905P] where P=(Fo^2^+2Fc^2^)/3'
_refine_ls_weighting_scheme calc
_refine_ls_wR_factor_gt 0.1021
_refine_ls_wR_factor_ref 0.1341
_reflns_number_gt 8349
_reflns_number_total 13353
_reflns_threshold_expression >2sigma(I)
_cod_data_source_file ic7005925_05.cif
_cod_data_source_block p382
_cod_depositor_comments
;
The following automatic conversions were performed:
'_symmetry_cell_setting' value 'Monoclinic' changed to 'monoclinic'
according to '/home/saulius/struct/CIF-dictionaries/cif_core.dic'
dictionary named 'cif_core.dic' version 2.4.1 from 2010-06-29.

Automatic conversion script
Id: cif_fix_enum 1527 2010-12-29 10:47:43Z saulius 
;
_cod_original_cell_volume 18485(2)
_cod_original_sg_symbol_H-M 'C 2/c'
_cod_database_code 4303957

loop_
_symmetry_equiv_pos_as_xyz
'x, y, z'
'-x, y, -z+1/2'
'x+1/2, y+1/2, z'
'-x+1/2, y+1/2, -z+1/2'
'-x, -y, -z'
'x, -y, z-1/2'
'-x+1/2, -y+1/2, -z'
'x+1/2, -y+1/2, z-1/2'

loop_
_atom_site_label
_atom_site_type_symbol
_atom_site_fract_x
_atom_site_fract_y
_atom_site_fract_z
_atom_site_U_iso_or_equiv
_atom_site_adp_type
_atom_site_occupancy
_atom_site_symmetry_multiplicity
_atom_site_calc_flag
_atom_site_refinement_flags
_atom_site_disorder_assembly
_atom_site_disorder_group
Hg1 Hg 0.606826(8) 0.31875(3) 0.173785(13) 0.05491(13) Uani 1 1 d . . .
S1 S 0.65533(5) 0.3159(2) 0.24017(8) 0.0547(6) Uani 1 1 d . . .
S2 S 0.57199(6) 0.4432(3) 0.18779(9) 0.0763(9) Uani 1 1 d . . .
P1 P 0.61037(5) 0.1155(2) 0.18878(8) 0.0484(6) Uani 1 1 d . . .
P2 P 0.59562(5) 0.4423(2) 0.10911(8) 0.0457(6) Uani 1 1 d . . .
Si1 Si 0.72357(6) 0.2743(3) 0.28630(9) 0.0604(8) Uani 1 1 d . . .
Si2 Si 0.51139(8) 0.5563(5) 0.17165(13) 0.1103(16) Uani 1 1 d . . .
C1 C 0.64830(18) 0.0895(8) 0.2144(3) 0.044(2) Uani 1 1 d . . .
C2 C 0.66713(18) 0.1788(8) 0.2362(3) 0.045(2) Uani 1 1 d . . .
C3 C 0.69697(19) 0.1596(8) 0.2565(3) 0.048(2) Uani 1 1 d . . .
C4 C 0.7064(2) 0.0519(9) 0.2543(3) 0.056(3) Uani 1 1 d . . .
H4 H 0.7260 0.0377 0.2672 0.067 Uiso 1 1 calc R . .
C5 C 0.6881(2) -0.0346(9) 0.2340(3) 0.060(3) Uani 1 1 d . . .
H5 H 0.6954 -0.1062 0.2340 0.072 Uiso 1 1 calc R . .
C6 C 0.6591(2) -0.0171(8) 0.2137(3) 0.058(3) Uani 1 1 d . . .
H6 H 0.6468 -0.0762 0.1997 0.069 Uiso 1 1 calc R . .
C7 C 0.7193(2) 0.3215(10) 0.3363(3) 0.086(4) Uani 1 1 d . . .
H7A H 0.7008 0.3544 0.3278 0.129 Uiso 1 1 calc R . .
H7B H 0.7338 0.3763 0.3517 0.129 Uiso 1 1 calc R . .
H7C H 0.7213 0.2580 0.3552 0.129 Uiso 1 1 calc R . .
C8 C 0.7599(2) 0.2112(11) 0.3047(4) 0.089(4) Uani 1 1 d . . .
H8A H 0.7614 0.1468 0.3230 0.133 Uiso 1 1 calc R . .
H8B H 0.7740 0.2660 0.3212 0.133 Uiso 1 1 calc R . .
H8C H 0.7629 0.1884 0.2793 0.133 Uiso 1 1 calc R . .
C9 C 0.7222(2) 0.3980(10) 0.2515(4) 0.081(3) Uani 1 1 d . . .
H9A H 0.7037 0.4329 0.2415 0.122 Uiso 1 1 calc R . .
H9B H 0.7255 0.3740 0.2265 0.122 Uiso 1 1 calc R . .
H9C H 0.7366 0.4512 0.2685 0.122 Uiso 1 1 calc R . .
C10 C 0.59471(19) 0.0175(8) 0.1437(3) 0.056(3) Uani 1 1 d . . .
C11 C 0.5957(2) 0.0424(10) 0.1038(4) 0.077(3) Uani 1 1 d . . .
H11 H 0.6058 0.1055 0.1018 0.093 Uiso 1 1 calc R . .
C12 C 0.5821(3) -0.0237(13) 0.0673(4) 0.096(4) Uani 1 1 d . . .
H12 H 0.5831 -0.0057 0.0407 0.115 Uiso 1 1 calc R . .
C13 C 0.5674(3) -0.1149(14) 0.0701(6) 0.113(6) Uani 1 1 d . . .
H13 H 0.5582 -0.1595 0.0452 0.136 Uiso 1 1 calc R . .
C14 C 0.5658(3) -0.1432(12) 0.1082(6) 0.109(5) Uani 1 1 d . . .
H14 H 0.5555 -0.2065 0.1095 0.131 Uiso 1 1 calc R . .
C15 C 0.5797(2) -0.0766(10) 0.1460(4) 0.080(3) Uani 1 1 d . . .
H15 H 0.5788 -0.0959 0.1724 0.096 Uiso 1 1 calc R . .
C16 C 0.5970(2) 0.0821(8) 0.2295(3) 0.058(3) Uani 1 1 d . . .
C17 C 0.6140(3) 0.0352(11) 0.2697(4) 0.091(4) Uani 1 1 d . . .
H17 H 0.6329 0.0171 0.2761 0.109 Uiso 1 1 calc R . .
C18 C 0.6033(3) 0.0148(14) 0.3004(5) 0.133(7) Uani 1 1 d . . .
H18 H 0.6152 -0.0167 0.3275 0.160 Uiso 1 1 calc R . .
C19 C 0.5756(3) 0.0396(13) 0.2923(5) 0.109(5) Uani 1 1 d . . .
H19 H 0.5683 0.0220 0.3127 0.131 Uiso 1 1 calc R . .
C20 C 0.5590(3) 0.0915(13) 0.2530(5) 0.097(4) Uani 1 1 d . . .
H20 H 0.5403 0.1113 0.2471 0.117 Uiso 1 1 calc R . .
C21 C 0.5698(2) 0.1145(11) 0.2223(4) 0.082(4) Uani 1 1 d . . .
H21 H 0.5585 0.1524 0.1964 0.098 Uiso 1 1 calc R . .
C22 C 0.56139(18) 0.5003(7) 0.1008(3) 0.046(2) Uani 1 1 d . . .
C23 C 0.55235(18) 0.5010(8) 0.1351(3) 0.050(2) Uani 1 1 d . . .
C24 C 0.5256(2) 0.5515(9) 0.1277(4) 0.062(3) Uani 1 1 d . . .
C25 C 0.5097(2) 0.5963(9) 0.0861(4) 0.072(3) Uani 1 1 d . . .
H25 H 0.4922 0.6294 0.0810 0.086 Uiso 1 1 calc R . .
C26 C 0.5180(2) 0.5949(9) 0.0524(4) 0.072(3) Uani 1 1 d . . .
H26 H 0.5064 0.6253 0.0250 0.086 Uiso 1 1 calc R . .
C27 C 0.5442(2) 0.5472(8) 0.0598(3) 0.060(3) Uani 1 1 d . . .
H27 H 0.5504 0.5463 0.0372 0.072 Uiso 1 1 calc R . .
C28 C 0.5033(4) 0.4134(17) 0.1866(6) 0.168(8) Uani 1 1 d . . .
H28A H 0.5206 0.3706 0.1996 0.253 Uiso 1 1 calc R . .
H28B H 0.4902 0.3758 0.1604 0.253 Uiso 1 1 calc R . .
H28C H 0.4948 0.4203 0.2073 0.253 Uiso 1 1 calc R . .
C29 C 0.5350(3) 0.6310(17) 0.2218(5) 0.172(9) Uani 1 1 d . . .
H29A H 0.5532 0.5936 0.2346 0.258 Uiso 1 1 calc R . .
H29B H 0.5265 0.6314 0.2426 0.258 Uiso 1 1 calc R . .
H29C H 0.5376 0.7071 0.2144 0.258 Uiso 1 1 calc R . .
C30 C 0.4769(3) 0.6366(19) 0.1483(6) 0.198(11) Uani 1 1 d . . .
H30A H 0.4803 0.7112 0.1405 0.297 Uiso 1 1 calc R . .
H30B H 0.4692 0.6410 0.1700 0.297 Uiso 1 1 calc R . .
H30C H 0.4635 0.5986 0.1225 0.297 Uiso 1 1 calc R . .
C31 C 0.62015(18) 0.5590(8) 0.1205(3) 0.050(2) Uani 1 1 d . . .
C32 C 0.6465(2) 0.5524(11) 0.1553(4) 0.079(4) Uani 1 1 d . . .
H32 H 0.6516 0.4876 0.1726 0.095 Uiso 1 1 calc R . .
C33 C 0.6654(3) 0.6419(14) 0.1649(5) 0.105(5) Uani 1 1 d . . .
H33 H 0.6832 0.6366 0.1887 0.126 Uiso 1 1 calc R . .
C34 C 0.6584(3) 0.7352(12) 0.1406(6) 0.099(5) Uani 1 1 d . . .
H34 H 0.6710 0.7959 0.1483 0.118 Uiso 1 1 calc R . .
C35 C 0.6331(3) 0.7426(11) 0.1046(6) 0.110(5) Uani 1 1 d . . .
H35 H 0.6286 0.8058 0.0864 0.132 Uiso 1 1 calc R . .
C36 C 0.6138(2) 0.6536(9) 0.0953(4) 0.084(4) Uani 1 1 d . . .
H36 H 0.5962 0.6591 0.0712 0.100 Uiso 1 1 calc R . .
C37 C 0.5917(2) 0.3838(8) 0.0569(3) 0.049(2) Uani 1 1 d . . .
C38 C 0.5690(3) 0.3140(9) 0.0335(4) 0.079(3) Uani 1 1 d . . .
H38 H 0.5552 0.3003 0.0440 0.095 Uiso 1 1 calc R . .
C39 C 0.5666(3) 0.2645(11) -0.0050(4) 0.097(4) Uani 1 1 d . . .
H39 H 0.5506 0.2204 -0.0211 0.116 Uiso 1 1 calc R . .
C40 C 0.5866(4) 0.2789(11) -0.0197(4) 0.092(4) Uani 1 1 d . . .
H40 H 0.5850 0.2434 -0.0456 0.111 Uiso 1 1 calc R . .
C41 C 0.6093(3) 0.3443(10) 0.0026(4) 0.081(4) Uani 1 1 d . . .
H41 H 0.6233 0.3534 -0.0080 0.097 Uiso 1 1 calc R . .
C42 C 0.6123(2) 0.3987(8) 0.0410(3) 0.060(3) Uani 1 1 d . . .
H42 H 0.6280 0.4448 0.0560 0.072 Uiso 1 1 calc R . .
Hg2 Hg 0.630624(9) 0.98162(4) -0.035109(16) 0.06836(15) Uani 1 1 d . . .
S3 S 0.65447(6) 1.0827(3) 0.03652(9) 0.0700(8) Uani 1 1 d . . .
S4 S 0.57648(5) 0.9689(2) -0.06940(11) 0.0746(9) Uani 1 1 d . . .
P3 P 0.65769(5) 1.1158(2) -0.06093(8) 0.0497(6) Uani 1 1 d . . .
P4 P 0.62637(5) 0.7761(2) -0.04578(9) 0.0527(7) Uani 1 1 d . . .
Si3 Si 0.70562(7) 1.1721(3) 0.12643(10) 0.0737(9) Uani 1 1 d . . .
Si4 Si 0.51111(6) 0.8959(3) -0.08639(12) 0.0745(9) Uani 1 1 d . . .
C43 C 0.6841(2) 1.1763(8) -0.0102(3) 0.049(2) Uani 1 1 d . . .
C44 C 0.68219(18) 1.1574(7) 0.0306(3) 0.047(2) Uani 1 1 d . . .
C45 C 0.7043(2) 1.1988(8) 0.0701(3) 0.054(2) Uani 1 1 d . . .
C46 C 0.7257(2) 1.2638(9) 0.0659(3) 0.062(3) Uani 1 1 d . . .
H46 H 0.7399 1.2949 0.0913 0.075 Uiso 1 1 calc R . .
C47 C 0.7268(2) 1.2836(8) 0.0260(4) 0.062(3) Uani 1 1 d . . .
H47 H 0.7412 1.3277 0.0243 0.074 Uiso 1 1 calc R . .
C48 C 0.7062(2) 1.2372(8) -0.0111(3) 0.056(3) Uani 1 1 d . . .
H48 H 0.7074 1.2477 -0.0380 0.067 Uiso 1 1 calc R . .
C49 C 0.7406(3) 1.2295(16) 0.1680(4) 0.135(6) Uani 1 1 d . . .
H49A H 0.7420 1.2173 0.1973 0.202 Uiso 1 1 calc R . .
H49B H 0.7417 1.3088 0.1631 0.202 Uiso 1 1 calc R . .
H49C H 0.7561 1.1917 0.1647 0.202 Uiso 1 1 calc R . .
C50 C 0.7063(4) 1.0172(12) 0.1373(5) 0.128(6) Uani 1 1 d . . .
H50A H 0.7067 1.0049 0.1661 0.191 Uiso 1 1 calc R . .
H50B H 0.7230 0.9844 0.1360 0.191 Uiso 1 1 calc R . .
H50C H 0.6895 0.9827 0.1155 0.191 Uiso 1 1 calc R . .
C51 C 0.6757(3) 1.2454(12) 0.1327(4) 0.097(4) Uani 1 1 d . . .
H51A H 0.6765 1.2305 0.1616 0.145 Uiso 1 1 calc R . .
H51B H 0.6579 1.2186 0.1107 0.145 Uiso 1 1 calc R . .
H51C H 0.6772 1.3250 0.1292 0.145 Uiso 1 1 calc R . .
C52 C 0.6790(2) 1.0708(8) -0.0896(3) 0.052(2) Uani 1 1 d . . .
C53 C 0.6759(2) 1.1113(10) -0.1300(3) 0.074(3) Uani 1 1 d . . .
H53 H 0.6621 1.1654 -0.1441 0.089 Uiso 1 1 calc R . .
C54 C 0.6927(3) 1.0741(13) -0.1497(4) 0.099(4) Uani 1 1 d . . .
H54 H 0.6904 1.1038 -0.1769 0.119 Uiso 1 1 calc R . .
C55 C 0.7127(3) 0.9945(12) -0.1302(5) 0.090(4) Uani 1 1 d . . .
H55 H 0.7237 0.9674 -0.1443 0.108 Uiso 1 1 calc R . .
C56 C 0.7168(3) 0.9540(11) -0.0899(5) 0.094(4) Uani 1 1 d . . .
H56 H 0.7312 0.9018 -0.0758 0.113 Uiso 1 1 calc R . .
C57 C 0.6996(3) 0.9899(10) -0.0700(4) 0.081(4) Uani 1 1 d . . .
H57 H 0.7019 0.9592 -0.0431 0.098 Uiso 1 1 calc R . .
C58 C 0.6347(2) 1.2269(8) -0.0946(3) 0.053(2) Uani 1 1 d . . .
C59 C 0.6069(2) 1.1969(9) -0.1212(3) 0.065(3) Uani 1 1 d . . .
H59 H 0.6004 1.1245 -0.1200 0.077 Uiso 1 1 calc R . .
C60 C 0.5891(3) 1.2755(13) -0.1497(5) 0.101(4) Uani 1 1 d . . .
H60 H 0.5704 1.2551 -0.1677 0.121 Uiso 1 1 calc R . .
C61 C 0.5979(3) 1.3812(13) -0.1522(5) 0.108(5) Uani 1 1 d . . .
H61 H 0.5856 1.4326 -0.1723 0.130 Uiso 1 1 calc R . .
C62 C 0.6253(3) 1.4115(11) -0.1245(5) 0.105(5) Uani 1 1 d . . .
H62 H 0.6315 1.4851 -0.1248 0.126 Uiso 1 1 calc R . .
C63 C 0.6440(3) 1.3332(9) -0.0960(4) 0.076(3) Uani 1 1 d . . .
H63 H 0.6627 1.3533 -0.0780 0.091 Uiso 1 1 calc R . .
C64 C 0.59219(19) 0.7458(8) -0.0454(3) 0.047(2) Uani 1 1 d . . .
C65 C 0.57067(19) 0.8283(8) -0.0584(3) 0.050(2) Uani 1 1 d . . .
C66 C 0.54281(19) 0.7972(8) -0.0639(3) 0.051(2) Uani 1 1 d . . .
C67 C 0.5381(2) 0.6857(9) -0.0550(3) 0.068(3) Uani 1 1 d . . .
H67 H 0.5198 0.6647 -0.0585 0.082 Uiso 1 1 calc R . .
C68 C 0.5597(2) 0.6049(9) -0.0411(3) 0.065(3) Uani 1 1 d . . .
H68 H 0.5561 0.5315 -0.0350 0.078 Uiso 1 1 calc R . .
C69 C 0.5865(2) 0.6360(8) -0.0365(3) 0.056(3) Uani 1 1 d . . .
H69 H 0.6011 0.5829 -0.0273 0.067 Uiso 1 1 calc R . .
C70 C 0.5053(3) 0.9429(13) -0.1426(4) 0.123(6) Uani 1 1 d . . .
H70A H 0.5032 0.8783 -0.1610 0.185 Uiso 1 1 calc R . .
H70B H 0.5215 0.9865 -0.1409 0.185 Uiso 1 1 calc R . .
H70C H 0.4884 0.9882 -0.1548 0.185 Uiso 1 1 calc R . .
C71 C 0.5150(3) 1.0178(12) -0.0499(5) 0.125(6) Uani 1 1 d . . .
H71A H 0.4985 1.0651 -0.0627 0.187 Uiso 1 1 calc R . .
H71B H 0.5317 1.0600 -0.0466 0.187 Uiso 1 1 calc R . .
H71C H 0.5170 0.9917 -0.0215 0.187 Uiso 1 1 calc R . .
C72 C 0.4792(2) 0.8159(11) -0.0898(5) 0.107(5) Uani 1 1 d . . .
H72A H 0.4762 0.7523 -0.1090 0.160 Uiso 1 1 calc R . .
H72B H 0.4627 0.8640 -0.1012 0.160 Uiso 1 1 calc R . .
H72C H 0.4822 0.7901 -0.0608 0.160 Uiso 1 1 calc R . .
C73 C 0.6220(2) 0.7360(8) -0.1008(3) 0.055(3) Uani 1 1 d . . .
C74 C 0.5961(3) 0.7039(10) -0.1334(4) 0.075(3) Uani 1 1 d . . .
H74 H 0.5801 0.6994 -0.1270 0.090 Uiso 1 1 calc R . .
C75 C 0.5934(3) 0.6780(11) -0.1758(4) 0.093(4) Uani 1 1 d . . .
H75 H 0.5759 0.6557 -0.1975 0.112 Uiso 1 1 calc R . .
C76 C 0.6166(4) 0.6857(13) -0.1850(5) 0.107(5) Uani 1 1 d . . .
H76 H 0.6146 0.6692 -0.2134 0.128 Uiso 1 1 calc R . .
C77 C 0.6422(4) 0.7161(13) -0.1546(5) 0.104(5) Uani 1 1 d . . .
H77 H 0.6578 0.7200 -0.1617 0.124 Uiso 1 1 calc R . .
C78 C 0.6453(3) 0.7424(11) -0.1114(4) 0.087(4) Uani 1 1 d . . .
H78 H 0.6630 0.7641 -0.0901 0.104 Uiso 1 1 calc R . .
C79 C 0.65294(19) 0.6856(9) -0.0063(3) 0.055(2) Uani 1 1 d . . .
C80 C 0.6573(2) 0.5744(10) -0.0142(4) 0.082(3) Uani 1 1 d . . .
H80 H 0.6463 0.5436 -0.0418 0.098 Uiso 1 1 calc R . .
C81 C 0.6772(3) 0.5081(12) 0.0173(5) 0.103(5) Uani 1 1 d . . .
H81 H 0.6792 0.4329 0.0113 0.124 Uiso 1 1 calc R . .
C82 C 0.6938(3) 0.5512(14) 0.0566(5) 0.107(5) Uani 1 1 d . . .
H82 H 0.7077 0.5072 0.0779 0.128 Uiso 1 1 calc R . .
C83 C 0.6901(4) 0.6579(16) 0.0650(5) 0.137(7) Uani 1 1 d . . .
H83 H 0.7014 0.6875 0.0928 0.165 Uiso 1 1 calc R . .
C84 C 0.6701(3) 0.7263(12) 0.0339(4) 0.101(4) Uani 1 1 d . . .
H84 H 0.6685 0.8012 0.0407 0.121 Uiso 1 1 calc R . .
Cl1S Cl 0.62243(18) 1.2618(7) -0.2445(3) 0.262(4) Uani 1 1 d . . .
Cl2S Cl 0.6723(2) 1.3774(7) -0.2060(3) 0.304(5) Uani 1 1 d . . .
C1S C 0.6384(5) 1.3892(15) -0.2355(8) 0.196(10) Uani 1 1 d . . .
H1S1 H 0.6351 1.4240 -0.2636 0.235 Uiso 1 1 calc R . .
H1S2 H 0.6301 1.4373 -0.2204 0.235 Uiso 1 1 calc R . .
Cl3A Cl 0.7166(6) 0.449(3) 0.4484(13) 0.262(18) Uani 0.30 1 d PD A 1
Cl4A Cl 0.7662(5) 0.3622(16) 0.4579(5) 0.178(9) Uani 0.30 1 d PD A 1
C2SA C 0.7483(5) 0.4863(18) 0.4484(9) 0.141(17) Uani 0.30 1 d PD A 1
H2S1 H 0.7583 0.5404 0.4716 0.169 Uiso 0.30 1 calc PR A 1
H2S2 H 0.7458 0.5180 0.4202 0.169 Uiso 0.30 1 calc PR A 1
Cl3B Cl 0.7367(9) 0.367(3) 0.4646(10) 0.24(2) Uani 0.20 1 d PD B 2
Cl4B Cl 0.7175(7) 0.543(2) 0.4126(8) 0.177(13) Uani 0.20 1 d PD B 2
C2SB C 0.7483(5) 0.4863(18) 0.4484(9) 0.141(17) Uani 0.20 1 d PD B 2
H2S3 H 0.7582 0.5361 0.4732 0.169 Uiso 0.20 1 calc PR B 2
H2S4 H 0.7609 0.4684 0.4342 0.169 Uiso 0.20 1 calc PR B 2

loop_
_atom_site_aniso_label
_atom_site_aniso_U_11
_atom_site_aniso_U_22
_atom_site_aniso_U_33
_atom_site_aniso_U_23
_atom_site_aniso_U_13
_atom_site_aniso_U_12
Hg1 0.0471(2) 0.0589(3) 0.0530(2) 0.0040(2) 0.01514(18) 0.00414(19)
S1 0.0445(14) 0.0563(15) 0.0510(14) -0.0092(13) 0.0078(11) 0.0025(12)
S2 0.0715(19) 0.110(2) 0.0504(16) 0.0019(16) 0.0283(14) 0.0294(17)
P1 0.0390(14) 0.0505(15) 0.0502(15) -0.0050(12) 0.0131(12) -0.0061(12)
P2 0.0404(14) 0.0494(14) 0.0458(14) 0.0004(12) 0.0165(11) -0.0003(11)
Si1 0.0422(16) 0.076(2) 0.0524(17) -0.0071(15) 0.0094(13) -0.0080(14)
Si2 0.068(2) 0.188(5) 0.083(3) -0.024(3) 0.039(2) 0.028(3)
C1 0.044(5) 0.057(6) 0.035(5) 0.003(4) 0.019(4) -0.005(5)
C2 0.043(5) 0.058(6) 0.034(5) -0.001(5) 0.017(4) 0.002(5)
C3 0.045(6) 0.058(6) 0.036(5) 0.001(4) 0.013(4) 0.003(5)
C4 0.043(6) 0.073(7) 0.044(6) -0.003(5) 0.011(5) 0.003(5)
C5 0.047(6) 0.070(7) 0.061(7) -0.005(6) 0.021(5) 0.017(5)
C6 0.055(7) 0.051(6) 0.061(6) -0.010(5) 0.018(5) -0.009(5)
C7 0.070(8) 0.109(10) 0.062(7) -0.017(7) 0.012(6) -0.014(7)
C8 0.034(6) 0.118(10) 0.090(9) -0.014(8) 0.002(6) -0.008(6)
C9 0.065(7) 0.086(9) 0.086(8) 0.008(7) 0.024(6) -0.018(6)
C10 0.036(5) 0.056(6) 0.058(7) -0.016(5) 0.002(5) -0.001(5)
C11 0.070(8) 0.078(8) 0.059(8) -0.014(7) 0.002(6) 0.012(6)
C12 0.092(10) 0.102(11) 0.060(8) -0.016(8) -0.001(7) 0.022(9)
C13 0.069(10) 0.091(12) 0.124(14) -0.048(11) -0.016(10) 0.022(9)
C14 0.068(9) 0.070(9) 0.154(15) -0.043(11) 0.013(11) -0.014(7)
C15 0.075(8) 0.073(8) 0.093(9) -0.023(7) 0.034(7) -0.017(7)
C16 0.048(6) 0.063(7) 0.059(7) -0.007(5) 0.020(5) -0.009(5)
C17 0.088(9) 0.108(10) 0.095(9) 0.050(8) 0.058(8) 0.033(8)
C18 0.119(13) 0.171(16) 0.136(14) 0.089(12) 0.078(11) 0.066(12)
C19 0.100(11) 0.125(12) 0.125(13) 0.036(10) 0.068(10) 0.017(10)
C20 0.056(8) 0.135(12) 0.107(11) 0.003(10) 0.040(8) 0.002(8)
C21 0.044(7) 0.137(11) 0.059(7) 0.017(7) 0.016(6) -0.003(7)
C22 0.039(5) 0.045(6) 0.049(6) 0.000(4) 0.012(5) 0.002(4)
C23 0.039(5) 0.059(6) 0.048(6) -0.011(5) 0.014(4) 0.002(4)
C24 0.049(6) 0.070(7) 0.074(8) -0.011(6) 0.032(6) 0.004(5)
C25 0.040(6) 0.081(8) 0.079(8) -0.010(7) 0.009(6) 0.010(6)
C26 0.061(7) 0.083(8) 0.059(7) 0.010(6) 0.013(6) 0.008(6)
C27 0.053(6) 0.066(7) 0.056(7) -0.007(5) 0.019(5) -0.002(5)
C28 0.159(17) 0.24(2) 0.157(17) 0.005(16) 0.117(14) -0.028(16)
C29 0.140(15) 0.26(2) 0.129(14) -0.095(15) 0.063(12) 0.024(15)
C30 0.109(13) 0.34(3) 0.155(16) -0.021(18) 0.068(12) 0.105(16)
C31 0.035(5) 0.057(6) 0.060(6) -0.011(5) 0.021(5) -0.004(4)
C32 0.056(7) 0.109(10) 0.061(7) 0.018(7) 0.013(6) -0.026(7)
C33 0.055(8) 0.146(14) 0.097(10) -0.011(10) 0.014(7) -0.045(9)
C34 0.093(11) 0.066(9) 0.151(14) -0.026(9) 0.065(11) -0.032(8)
C35 0.066(9) 0.059(8) 0.194(16) 0.016(9) 0.043(10) 0.004(7)
C36 0.052(7) 0.048(7) 0.133(11) 0.010(7) 0.021(7) -0.008(5)
C37 0.053(6) 0.047(6) 0.045(6) 0.008(5) 0.018(5) 0.009(5)
C38 0.088(9) 0.070(8) 0.081(8) -0.015(7) 0.038(7) -0.023(7)
C39 0.119(12) 0.074(9) 0.071(9) -0.027(7) 0.015(8) -0.020(8)
C40 0.141(14) 0.068(9) 0.073(9) -0.012(7) 0.049(10) 0.012(9)
C41 0.109(10) 0.074(8) 0.087(9) 0.007(7) 0.067(8) 0.015(8)
C42 0.075(7) 0.051(6) 0.062(7) -0.009(5) 0.035(6) 0.005(5)
Hg2 0.0584(3) 0.0616(3) 0.0871(3) -0.0072(2) 0.0324(2) -0.0139(2)
S3 0.0713(19) 0.088(2) 0.0637(18) -0.0085(15) 0.0407(15) -0.0223(16)
S4 0.0441(15) 0.0521(16) 0.119(3) 0.0134(16) 0.0248(16) -0.0009(13)
P3 0.0484(15) 0.0533(15) 0.0494(15) -0.0023(12) 0.0223(12) -0.0050(12)
P4 0.0461(15) 0.0495(15) 0.0641(17) 0.0019(13) 0.0244(13) 0.0013(12)
Si3 0.074(2) 0.098(3) 0.0491(17) 0.0069(17) 0.0262(16) 0.0135(19)
Si4 0.0399(16) 0.073(2) 0.097(2) 0.0031(19) 0.0151(16) -0.0033(15)
C43 0.059(6) 0.047(5) 0.046(6) 0.002(5) 0.026(5) 0.002(5)
C44 0.041(5) 0.044(5) 0.056(6) 0.005(5) 0.021(5) 0.001(4)
C45 0.045(6) 0.065(7) 0.051(6) -0.003(5) 0.017(5) 0.002(5)
C46 0.053(6) 0.079(7) 0.050(6) -0.008(6) 0.015(5) 0.003(6)
C47 0.048(6) 0.062(7) 0.079(8) -0.005(6) 0.031(6) -0.014(5)
C48 0.049(6) 0.057(6) 0.060(6) -0.004(5) 0.021(5) -0.012(5)
C49 0.092(10) 0.24(2) 0.057(8) -0.020(10) 0.014(7) -0.011(12)
C50 0.173(15) 0.116(12) 0.116(12) 0.063(10) 0.081(11) 0.050(11)
C51 0.105(10) 0.132(12) 0.061(8) 0.010(8) 0.042(7) 0.036(9)
C52 0.056(6) 0.054(6) 0.044(6) -0.004(5) 0.018(5) 0.000(5)
C53 0.074(8) 0.093(9) 0.055(7) 0.013(6) 0.026(6) 0.015(7)
C54 0.110(11) 0.138(13) 0.079(9) -0.002(9) 0.068(9) 0.012(10)
C55 0.088(9) 0.115(11) 0.083(10) -0.025(8) 0.052(8) 0.010(8)
C56 0.103(10) 0.095(10) 0.096(10) 0.004(8) 0.053(9) 0.043(8)
C57 0.104(9) 0.074(8) 0.082(8) 0.011(7) 0.054(8) 0.028(7)
C58 0.051(6) 0.057(6) 0.050(6) 0.001(5) 0.018(5) 0.006(5)
C59 0.041(6) 0.071(7) 0.072(7) -0.005(6) 0.014(5) 0.012(6)
C60 0.065(8) 0.102(11) 0.119(12) -0.007(10) 0.021(8) 0.017(8)
C61 0.096(11) 0.093(11) 0.092(10) 0.001(9) -0.003(9) 0.030(9)
C62 0.114(12) 0.073(9) 0.099(10) -0.001(8) 0.015(9) 0.008(8)
C63 0.084(8) 0.055(7) 0.072(8) 0.007(6) 0.015(6) 0.001(6)
C64 0.046(6) 0.051(6) 0.048(6) 0.001(5) 0.021(5) 0.000(5)
C65 0.047(6) 0.048(6) 0.052(6) 0.001(5) 0.018(5) 0.002(5)
C66 0.042(5) 0.060(6) 0.046(6) 0.005(5) 0.015(4) -0.007(5)
C67 0.060(7) 0.076(8) 0.071(7) -0.001(6) 0.029(6) -0.020(6)
C68 0.067(7) 0.056(7) 0.071(7) 0.013(6) 0.027(6) -0.007(6)
C69 0.050(6) 0.056(6) 0.063(7) 0.009(5) 0.025(5) 0.005(5)
C70 0.072(9) 0.141(13) 0.112(11) 0.054(10) -0.005(8) -0.008(9)
C71 0.059(8) 0.119(12) 0.179(15) -0.056(11) 0.031(9) -0.001(8)
C72 0.039(6) 0.122(11) 0.150(13) 0.027(10) 0.030(7) -0.004(7)
C73 0.064(7) 0.049(6) 0.065(7) 0.021(5) 0.040(6) 0.007(5)
C74 0.073(8) 0.089(9) 0.058(7) 0.006(6) 0.022(6) 0.007(7)
C75 0.121(12) 0.102(10) 0.058(8) 0.011(7) 0.039(8) 0.009(9)
C76 0.154(15) 0.110(12) 0.076(10) 0.018(9) 0.067(11) 0.016(12)
C77 0.126(13) 0.125(13) 0.100(11) 0.002(10) 0.085(11) -0.003(10)
C78 0.090(9) 0.095(9) 0.090(9) -0.003(8) 0.052(8) -0.005(7)
C79 0.036(5) 0.066(7) 0.061(7) 0.000(6) 0.019(5) 0.004(5)
C80 0.077(8) 0.077(8) 0.077(8) -0.011(7) 0.018(7) 0.013(7)
C81 0.090(10) 0.091(10) 0.112(12) 0.010(9) 0.026(9) 0.047(8)
C82 0.093(11) 0.125(13) 0.081(10) 0.006(10) 0.014(9) 0.044(10)
C83 0.146(15) 0.148(16) 0.070(10) -0.013(10) -0.002(9) 0.057(13)
C84 0.105(11) 0.099(10) 0.077(9) -0.012(8) 0.016(8) 0.027(9)
Cl1S 0.248(8) 0.179(7) 0.317(10) -0.022(7) 0.077(7) 0.017(6)
Cl2S 0.237(9) 0.223(8) 0.386(13) 0.141(9) 0.064(9) -0.023(7)
C1S 0.23(3) 0.085(13) 0.26(3) 0.058(15) 0.09(2) 0.058(15)
Cl3A 0.20(2) 0.26(3) 0.43(5) -0.19(3) 0.23(3) -0.07(2)
Cl4A 0.198(19) 0.168(16) 0.093(10) -0.061(10) -0.015(11) 0.044(14)
C2SA 0.19(4) 0.14(3) 0.10(2) -0.07(2) 0.06(2) -0.14(3)
Cl3B 0.20(4) 0.35(6) 0.16(3) -0.14(3) 0.06(3) -0.01(4)
Cl4B 0.27(4) 0.12(2) 0.23(3) -0.08(2) 0.18(3) -0.02(2)
C2SB 0.19(4) 0.14(3) 0.10(2) -0.07(2) 0.06(2) -0.14(3)

loop_
_atom_type_symbol
_atom_type_description
_atom_type_scat_dispersion_real
_atom_type_scat_dispersion_imag
_atom_type_scat_source
C C 0.0033 0.0016 'International Tables Vol C Tables 4.2.6.8 and 6.1.1.4'
H H 0.0000 0.0000 'International Tables Vol C Tables 4.2.6.8 and 6.1.1.4'
Si Si 0.0817 0.0704 'International Tables Vol C Tables 4.2.6.8 and 6.1.1.4'
P P 0.1023 0.0942 'International Tables Vol C Tables 4.2.6.8 and 6.1.1.4'
S S 0.1246 0.1234 'International Tables Vol C Tables 4.2.6.8 and 6.1.1.4'
Hg Hg -2.3894 9.2266 'International Tables Vol C Tables 4.2.6.8 and 6.1.1.4'
Cl Cl 0.1484 0.1585 'International Tables Vol C Tables 4.2.6.8 and 6.1.1.4'

loop_
_geom_angle_atom_site_label_1
_geom_angle_atom_site_label_2
_geom_angle_atom_site_label_3
_geom_angle
_geom_angle_site_symmetry_1
_geom_angle_site_symmetry_3
_geom_angle_publ_flag
P1 Hg1 P2 137.08(8) . . ?
P1 Hg1 S2 122.58(10) . . ?
P2 Hg1 S2 83.51(9) . . ?
P1 Hg1 S1 81.26(8) . . ?
P2 Hg1 S1 123.53(8) . . ?
S2 Hg1 S1 111.27(9) . . ?
C2 S1 Hg1 101.0(3) . . ?
C23 S2 Hg1 101.7(3) . . ?
C10 P1 C1 107.7(4) . . ?
C10 P1 C16 107.9(5) . . ?
C1 P1 C16 106.5(4) . . ?
C10 P1 Hg1 119.7(4) . . ?
C1 P1 Hg1 103.8(3) . . ?
C16 P1 Hg1 110.5(3) . . ?
C22 P2 C37 106.8(4) . . ?
C22 P2 C31 106.9(4) . . ?
C37 P2 C31 106.6(4) . . ?
C22 P2 Hg1 102.7(3) . . ?
C37 P2 Hg1 120.3(3) . . ?
C31 P2 Hg1 112.6(3) . . ?
C7 Si1 C9 109.5(6) . . ?
C7 Si1 C8 107.6(5) . . ?
C9 Si1 C8 107.2(6) . . ?
C7 Si1 C3 111.1(5) . . ?
C9 Si1 C3 114.2(5) . . ?
C8 Si1 C3 106.9(5) . . ?
C29 Si2 C28 109.6(9) . . ?
C29 Si2 C30 106.5(8) . . ?
C28 Si2 C30 107.1(9) . . ?
C29 Si2 C24 113.4(7) . . ?
C28 Si2 C24 112.4(6) . . ?
C30 Si2 C24 107.5(7) . . ?
C6 C1 C2 119.9(8) . . ?
C6 C1 P1 120.8(7) . . ?
C2 C1 P1 119.3(7) . . ?
C3 C2 C1 119.9(8) . . ?
C3 C2 S1 116.9(7) . . ?
C1 C2 S1 123.2(7) . . ?
C4 C3 C2 117.4(9) . . ?
C4 C3 Si1 120.0(7) . . ?
C2 C3 Si1 122.6(7) . . ?
C5 C4 C3 122.5(9) . . ?
C4 C5 C6 120.8(9) . . ?
C5 C6 C1 119.4(9) . . ?
C15 C10 C11 118.1(10) . . ?
C15 C10 P1 123.0(9) . . ?
C11 C10 P1 118.7(8) . . ?
C12 C11 C10 121.5(13) . . ?
C13 C12 C11 119.4(15) . . ?
C12 C13 C14 121.6(15) . . ?
C13 C14 C15 119.6(15) . . ?
C10 C15 C14 119.8(13) . . ?
C21 C16 C17 118.2(10) . . ?
C21 C16 P1 119.1(8) . . ?
C17 C16 P1 122.3(8) . . ?
C18 C17 C16 120.6(12) . . ?
C19 C18 C17 121.6(14) . . ?
C18 C19 C20 117.9(13) . . ?
C19 C20 C21 120.8(12) . . ?
C16 C21 C20 120.6(11) . . ?
C27 C22 C23 120.3(8) . . ?
C27 C22 P2 119.0(7) . . ?
C23 C22 P2 120.7(7) . . ?
C22 C23 C24 119.1(9) . . ?
C22 C23 S2 124.3(7) . . ?
C24 C23 S2 116.6(7) . . ?
C25 C24 C23 117.2(9) . . ?
C25 C24 Si2 120.3(8) . . ?
C23 C24 Si2 122.5(8) . . ?
C26 C25 C24 124.2(10) . . ?
C25 C26 C27 118.4(10) . . ?
C26 C27 C22 120.7(10) . . ?
C36 C31 C32 117.9(10) . . ?
C36 C31 P2 122.6(8) . . ?
C32 C31 P2 119.5(8) . . ?
C31 C32 C33 120.3(12) . . ?
C34 C33 C32 120.8(12) . . ?
C33 C34 C35 120.5(12) . . ?
C34 C35 C36 118.7(13) . . ?
C31 C36 C35 121.7(12) . . ?
C38 C37 C42 117.8(9) . . ?
C38 C37 P2 120.3(8) . . ?
C42 C37 P2 121.6(8) . . ?
C39 C38 C37 121.0(12) . . ?
C40 C39 C38 120.6(13) . . ?
C39 C40 C41 120.2(13) . . ?
C40 C41 C42 121.3(12) . . ?
C37 C42 C41 119.1(10) . . ?
P4 Hg2 S3 126.49(10) . . ?
P4 Hg2 P3 127.76(9) . . ?
S3 Hg2 P3 84.21(8) . . ?
P4 Hg2 S4 82.02(9) . . ?
S3 Hg2 S4 118.07(10) . . ?
P3 Hg2 S4 123.32(9) . . ?
C44 S3 Hg2 103.6(3) . . ?
C65 S4 Hg2 102.3(3) . . ?
C52 P3 C58 105.8(4) . . ?
C52 P3 C43 103.0(4) . . ?
C58 P3 C43 109.3(4) . . ?
C52 P3 Hg2 122.8(3) . . ?
C58 P3 Hg2 111.3(3) . . ?
C43 P3 Hg2 103.9(3) . . ?
C64 P4 C79 108.8(4) . . ?
C64 P4 C73 104.2(4) . . ?
C79 P4 C73 108.4(5) . . ?
C64 P4 Hg2 103.0(3) . . ?
C79 P4 Hg2 119.4(4) . . ?
C73 P4 Hg2 111.8(3) . . ?
C51 Si3 C50 112.8(7) . . ?
C51 Si3 C45 110.3(5) . . ?
C50 Si3 C45 110.5(6) . . ?
C51 Si3 C49 109.5(7) . . ?
C50 Si3 C49 106.2(8) . . ?
C45 Si3 C49 107.4(5) . . ?
C71 Si4 C70 110.9(8) . . ?
C71 Si4 C72 107.0(7) . . ?
C70 Si4 C72 109.0(6) . . ?
C71 Si4 C66 112.6(5) . . ?
C70 Si4 C66 109.6(6) . . ?
C72 Si4 C66 107.6(5) . . ?
C48 C43 C44 119.9(9) . . ?
C48 C43 P3 119.8(7) . . ?
C44 C43 P3 120.2(7) . . ?
C43 C44 C45 119.0(8) . . ?
C43 C44 S3 124.7(7) . . ?
C45 C44 S3 116.3(7) . . ?
C46 C45 C44 117.2(9) . . ?
C46 C45 Si3 119.4(7) . . ?
C44 C45 Si3 123.4(7) . . ?
C47 C46 C45 122.8(9) . . ?
C48 C47 C46 118.6(9) . . ?
C43 C48 C47 122.3(10) . . ?
C53 C52 C57 117.2(10) . . ?
C53 C52 P3 124.5(8) . . ?
C57 C52 P3 118.3(8) . . ?
C54 C53 C52 121.6(11) . . ?
C55 C54 C53 120.4(12) . . ?
C54 C55 C56 119.9(12) . . ?
C55 C56 C57 120.0(12) . . ?
C56 C57 C52 120.8(11) . . ?
C63 C58 C59 120.3(10) . . ?
C63 C58 P3 123.2(8) . . ?
C59 C58 P3 116.4(8) . . ?
C60 C59 C58 119.0(11) . . ?
C61 C60 C59 122.0(13) . . ?
C60 C61 C62 118.6(13) . . ?
C61 C62 C63 120.5(13) . . ?
C58 C63 C62 119.6(11) . . ?
C69 C64 C65 120.5(8) . . ?
C69 C64 P4 118.8(7) . . ?
C65 C64 P4 120.3(7) . . ?
C64 C65 C66 118.9(8) . . ?
C64 C65 S4 123.0(7) . . ?
C66 C65 S4 118.1(7) . . ?
C67 C66 C65 118.4(9) . . ?
C67 C66 Si4 118.2(7) . . ?
C65 C66 Si4 123.3(7) . . ?
C68 C67 C66 122.3(9) . . ?
C69 C68 C67 118.5(10) . . ?
C68 C69 C64 121.3(9) . . ?
C74 C73 C78 118.1(10) . . ?
C74 C73 P4 122.6(8) . . ?
C78 C73 P4 119.2(9) . . ?
C73 C74 C75 120.7(12) . . ?
C76 C75 C74 119.5(14) . . ?
C77 C76 C75 122.1(14) . . ?
C76 C77 C78 119.2(13) . . ?
C73 C78 C77 120.4(12) . . ?
C84 C79 C80 116.1(10) . . ?
C84 C79 P4 119.6(9) . . ?
C80 C79 P4 124.3(8) . . ?
C81 C80 C79 122.1(12) . . ?
C82 C81 C80 120.0(13) . . ?
C83 C82 C81 119.1(14) . . ?
C82 C83 C84 122.0(14) . . ?
C79 C84 C83 120.7(13) . . ?
Cl2S C1S Cl1S 110.7(10) . . ?
Cl3A C2SA Cl4A 103(2) . . ?

loop_
_geom_bond_atom_site_label_1
_geom_bond_atom_site_label_2
_geom_bond_distance
_geom_bond_site_symmetry_2
_geom_bond_publ_flag
Hg1 P1 2.455(3) . ?
Hg1 P2 2.467(2) . ?
Hg1 S2 2.512(3) . ?
Hg1 S1 2.553(2) . ?
S1 C2 1.761(9) . ?
S2 C23 1.759(9) . ?
P1 C10 1.801(9) . ?
P1 C1 1.801(9) . ?
P1 C16 1.802(10) . ?
P2 C22 1.801(9) . ?
P2 C37 1.805(9) . ?
P2 C31 1.805(9) . ?
Si1 C7 1.852(11) . ?
Si1 C9 1.854(11) . ?
Si1 C8 1.864(10) . ?
Si1 C3 1.891(9) . ?
Si2 C29 1.833(15) . ?
Si2 C28 1.862(19) . ?
Si2 C30 1.874(15) . ?
Si2 C24 1.888(10) . ?
C1 C6 1.386(12) . ?
C1 C2 1.416(12) . ?
C2 C3 1.414(12) . ?
C3 C4 1.380(12) . ?
C4 C5 1.366(13) . ?
C5 C6 1.375(12) . ?
C10 C15 1.379(14) . ?
C10 C11 1.382(15) . ?
C11 C12 1.371(16) . ?
C12 C13 1.35(2) . ?
C13 C14 1.35(2) . ?
C14 C15 1.402(17) . ?
C16 C21 1.373(13) . ?
C16 C17 1.375(14) . ?
C17 C18 1.368(16) . ?
C18 C19 1.366(17) . ?
C19 C20 1.375(17) . ?
C20 C21 1.379(15) . ?
C22 C27 1.396(12) . ?
C22 C23 1.403(12) . ?
C23 C24 1.426(12) . ?
C24 C25 1.388(14) . ?
C25 C26 1.361(14) . ?
C26 C27 1.384(13) . ?
C31 C36 1.358(14) . ?
C31 C32 1.369(13) . ?
C32 C33 1.386(16) . ?
C33 C34 1.331(18) . ?
C34 C35 1.359(18) . ?
C35 C36 1.391(15) . ?
C37 C38 1.377(13) . ?
C37 C42 1.377(13) . ?
C38 C39 1.367(16) . ?
C39 C40 1.324(18) . ?
C40 C41 1.339(17) . ?
C41 C42 1.384(14) . ?
Hg2 P4 2.462(3) . ?
Hg2 S3 2.489(3) . ?
Hg2 P3 2.492(2) . ?
Hg2 S4 2.537(3) . ?
S3 C44 1.758(9) . ?
S4 C65 1.761(9) . ?
P3 C52 1.807(10) . ?
P3 C58 1.815(10) . ?
P3 C43 1.819(9) . ?
P4 C64 1.800(9) . ?
P4 C79 1.803(10) . ?
P4 C73 1.813(10) . ?
Si3 C51 1.854(11) . ?
Si3 C50 1.873(13) . ?
Si3 C45 1.873(10) . ?
Si3 C49 1.883(13) . ?
Si4 C71 1.844(13) . ?
Si4 C70 1.853(13) . ?
Si4 C72 1.861(11) . ?
Si4 C66 1.891(10) . ?
C43 C48 1.359(12) . ?
C43 C44 1.420(12) . ?
C44 C45 1.420(12) . ?
C45 C46 1.401(13) . ?
C46 C47 1.375(13) . ?
C47 C48 1.363(13) . ?
C52 C53 1.374(13) . ?
C52 C57 1.376(14) . ?
C53 C54 1.358(15) . ?
C54 C55 1.348(17) . ?
C55 C56 1.356(16) . ?
C56 C57 1.375(15) . ?
C58 C63 1.357(13) . ?
C58 C59 1.376(13) . ?
C59 C60 1.373(15) . ?
C60 C61 1.349(18) . ?
C61 C62 1.375(17) . ?
C62 C63 1.387(15) . ?
C64 C69 1.394(12) . ?
C64 C65 1.405(12) . ?
C65 C66 1.416(12) . ?
C66 C67 1.400(13) . ?
C67 C68 1.395(14) . ?
C68 C69 1.370(13) . ?
C73 C74 1.378(14) . ?
C73 C78 1.386(14) . ?
C74 C75 1.395(15) . ?
C75 C76 1.351(18) . ?
C76 C77 1.334(18) . ?
C77 C78 1.412(17) . ?
C79 C84 1.351(15) . ?
C79 C80 1.381(14) . ?
C80 C81 1.372(15) . ?
C81 C82 1.331(17) . ?
C82 C83 1.327(18) . ?
C83 C84 1.379(18) . ?
Cl1S C1S 1.69(2) . ?
Cl2S C1S 1.61(2) . ?
Cl3A C2SA 1.689(18) . ?
Cl4A C2SA 1.694(19) . ?
